data_4117408
loop_
_publ_author_name
'Hua-Jun Zhao'
'Yong-Fan Zhang'
'Ling Chen'

_publ_section_title
;
 Strong Kleinman-Forbidden Second Harmonic Generation in Chiral Sulfide:
 La4InSbS9
;
_journal_name_full 'Journal of the American Chemical Society'
_journal_page_first 1993
_journal_page_last 1995
_journal_paper_doi 10.1021/ja2109008
_journal_volume 134
_journal_year 2012
_chemical_formula_sum 'In Nd4 S9 Sb'
_chemical_formula_weight 1102.17
_chemical_name_systematic
; 
 ? 
;
_space_group_IT_number 96
_symmetry_cell_setting tetragonal
_symmetry_space_group_name_Hall 'P 4nw 2abw'
_symmetry_space_group_name_H-M 'P 43 21 2'
_atom_sites_solution_primary direct
_atom_sites_solution_secondary difmap
_audit_creation_method SHELXL-97
_cell_angle_alpha 90.00
_cell_angle_beta 90.00
_cell_angle_gamma 90.00
_cell_formula_units_Z 8
_cell_length_a 10.07210(10)
_cell_length_b 10.07210(10)
_cell_length_c 27.8292(10)
_cell_measurement_reflns_used 6505
_cell_measurement_temperature 293(2)
_cell_measurement_theta_max 27.4642
_cell_measurement_theta_min 2.0219
_cell_volume 2823.19(11)
_computing_cell_refinement 'Bruker XSCANS'
_computing_data_collection 'Bruker XSCANS'
_computing_data_reduction 'Bruker SHELXTL'
_computing_molecular_graphics 'Bruker SHELXTL'
_computing_publication_material 'Bruker SHELXTL'
_computing_structure_refinement 'SHELXL-97 (Sheldrick, 1997)'
_computing_structure_solution 'SHELXS-97 (Sheldrick, 1990)'
_diffrn_ambient_temperature 293(2)
_diffrn_measured_fraction_theta_full 0.999
_diffrn_measured_fraction_theta_max 0.999
_diffrn_measurement_device_type 'Bruker P4'
_diffrn_measurement_method '\w scans'
_diffrn_radiation_monochromator graphite
_diffrn_radiation_source 'fine-focus sealed tube'
_diffrn_radiation_type MoK\a
_diffrn_radiation_wavelength 0.71073
_diffrn_reflns_av_R_equivalents 0.0622
_diffrn_reflns_av_sigmaI/netI 0.0443
_diffrn_reflns_limit_h_max 13
_diffrn_reflns_limit_h_min -12
_diffrn_reflns_limit_k_max 11
_diffrn_reflns_limit_k_min -13
_diffrn_reflns_limit_l_max 35
_diffrn_reflns_limit_l_min -36
_diffrn_reflns_number 22430
_diffrn_reflns_theta_full 27.47
_diffrn_reflns_theta_max 27.47
_diffrn_reflns_theta_min 2.15
_exptl_absorpt_coefficient_mu 19.857
_exptl_absorpt_correction_T_max 1.0000
_exptl_absorpt_correction_T_min 0.8509
_exptl_absorpt_correction_type multi-scan
_exptl_crystal_colour 'Dark red'
_exptl_crystal_density_diffrn 5.343
_exptl_crystal_description Prism
_exptl_crystal_F_000 3872
_exptl_crystal_size_max 0.0500
_exptl_crystal_size_mid 0.0400
_exptl_crystal_size_min 0.0300
_refine_diff_density_max 1.498
_refine_diff_density_min -1.476
_refine_diff_density_rms 0.322
_refine_ls_abs_structure_details 'Flack H D (1983), Acta Cryst. A39, 876-881'
_refine_ls_abs_structure_Flack -0.02(3)
_refine_ls_extinction_coef 0.000215(14)
_refine_ls_extinction_expression Fc^*^=kFc[1+0.001xFc^2^\l^3^/sin(2\q)]^-1/4^
_refine_ls_extinction_method SHELXL
_refine_ls_goodness_of_fit_ref 1.119
_refine_ls_matrix_type full
_refine_ls_number_parameters 138
_refine_ls_number_reflns 3243
_refine_ls_number_restraints 0
_refine_ls_restrained_S_all 1.119
_refine_ls_R_factor_all 0.0419
_refine_ls_R_factor_gt 0.0371
_refine_ls_shift/su_max 0.000
_refine_ls_shift/su_mean 0.000
_refine_ls_structure_factor_coef Fsqd
_refine_ls_weighting_details 'calc w=1/[\s^2^(Fo^2^)+(0.0000P)^2^+53.8496P] where P=(Fo^2^+2Fc^2^)/3'
_refine_ls_weighting_scheme calc
_refine_ls_wR_factor_gt 0.0631
_refine_ls_wR_factor_ref 0.0651
_reflns_number_gt 3017
_reflns_number_total 3243
_reflns_threshold_expression >2sigma(I)
_cod_data_source_file ja2109008_si_001_3.cif
_cod_data_source_block Nd4InSbS9
_cod_database_code 4117408

loop_
_symmetry_equiv_pos_as_xyz
'x, y, z'
'-x, -y, z+1/2'
'-y+1/2, x+1/2, z+3/4'
'y+1/2, -x+1/2, z+1/4'
'-x+1/2, y+1/2, -z+3/4'
'x+1/2, -y+1/2, -z+1/4'
'y, x, -z'
'-y, -x, -z+1/2'

loop_
_atom_site_label
_atom_site_type_symbol
_atom_site_fract_x
_atom_site_fract_y
_atom_site_fract_z
_atom_site_U_iso_or_equiv
_atom_site_adp_type
_atom_site_occupancy
_atom_site_symmetry_multiplicity
_atom_site_calc_flag
_atom_site_refinement_flags
Nd1 Nd 0.55967(7) 0.77561(6) 0.08828(2) 0.01257(14) Uani 1 1 d .
Nd2 Nd 0.51027(7) 0.84942(6) -0.05276(2) 0.01339(13) Uani 1 1 d .
Nd3 Nd 0.23302(6) 0.99840(7) 0.05068(2) 0.01422(13) Uani 1 1 d .
Nd4 Nd 0.55620(7) 1.22772(6) 0.09243(2) 0.01280(14) Uani 1 1 d .
In1 In 0.79569(8) 0.98705(9) 0.20315(3) 0.01518(17) Uani 1 1 d .
Sb1 Sb -0.14136(8) 1.00922(10) 0.05544(3) 0.02143(19) Uani 1 1 d .
S1 S 0.0099(3) 0.8229(3) 0.03876(10) 0.0167(6) Uani 1 1 d .
S2 S 0.5200(3) 1.3120(3) 0.20030(10) 0.0134(6) Uani 1 1 d .
S3 S 0.4904(3) 0.5047(3) 0.10105(9) 0.0166(5) Uani 1 1 d .
S4 S 0.6021(2) 0.9964(3) 0.15099(10) 0.0123(5) Uani 1 1 d .
S5 S 0.8070(4) 1.1930(4) 0.2500 0.0416(17) Uani 1 2 d S
S6 S 0.7066(3) 1.3025(3) 0.00572(12) 0.0167(7) Uani 1 1 d .
S7 S 0.5033(3) 1.0010(3) 0.03145(9) 0.0126(5) Uani 1 1 d .
S8 S 0.7985(3) 1.3234(3) 0.12641(11) 0.0125(6) Uani 1 1 d .
S9 S 0.7981(3) 0.6899(3) 0.12796(11) 0.0120(6) Uani 1 1 d .
S10 S 0.6835(3) 0.6835(3) 0.0000 0.0153(9) Uani 1 2 d S

loop_
_atom_site_aniso_label
_atom_site_aniso_U_11
_atom_site_aniso_U_22
_atom_site_aniso_U_33
_atom_site_aniso_U_23
_atom_site_aniso_U_13
_atom_site_aniso_U_12
Nd1 0.0120(3) 0.0113(3) 0.0144(3) 0.0004(2) 0.0003(2) 0.0016(2)
Nd2 0.0169(3) 0.0138(3) 0.0094(3) 0.0005(2) -0.0005(3) 0.0015(3)
Nd3 0.0119(3) 0.0189(3) 0.0118(3) -0.0002(3) -0.0018(2) 0.0009(3)
Nd4 0.0117(3) 0.0120(3) 0.0147(3) -0.0021(2) 0.0019(2) -0.0020(2)
In1 0.0171(4) 0.0155(4) 0.0130(4) 0.0000(4) -0.0024(3) -0.0005(3)
Sb1 0.0107(4) 0.0287(5) 0.0249(4) -0.0016(4) 0.0048(3) -0.0027(4)
S1 0.0159(14) 0.0176(14) 0.0166(14) 0.0026(10) 0.0026(13) -0.0026(13)
S2 0.0143(15) 0.0158(13) 0.0102(13) -0.0008(10) 0.0018(11) 0.0026(11)
S3 0.0210(14) 0.0134(12) 0.0153(13) 0.0016(11) -0.0046(11) 0.0014(15)
S4 0.0089(12) 0.0135(12) 0.0143(13) 0.0004(12) -0.0008(10) -0.0018(12)
S5 0.034(2) 0.034(2) 0.057(4) -0.026(2) -0.026(2) 0.014(2)
S6 0.0172(16) 0.0200(17) 0.0129(15) -0.0026(12) -0.0034(12) -0.0009(13)
S7 0.0132(11) 0.0136(11) 0.0108(12) -0.0010(11) -0.0030(11) -0.0006(16)
S8 0.0082(14) 0.0156(15) 0.0136(15) -0.0001(11) -0.0017(11) -0.0006(11)
S9 0.0084(14) 0.0159(15) 0.0118(15) 0.0017(11) -0.0002(11) -0.0006(11)
S10 0.0183(14) 0.0183(14) 0.009(2) -0.0009(11) 0.0009(11) 0.0032(17)

loop_
_atom_type_symbol
_atom_type_description
_atom_type_scat_dispersion_real
_atom_type_scat_dispersion_imag
_atom_type_scat_source
S S 0.1246 0.1234 'International Tables Vol C Tables 4.2.6.8 and 6.1.1.4'
In In -0.7276 1.3100 'International Tables Vol C Tables 4.2.6.8 and 6.1.1.4'
Sb Sb -0.5866 1.5461 'International Tables Vol C Tables 4.2.6.8 and 6.1.1.4'
Nd Nd -0.1943 3.0179 'International Tables Vol C Tables 4.2.6.8 and 6.1.1.4'

loop_
_geom_angle_atom_site_label_1
_geom_angle_atom_site_label_2
_geom_angle_atom_site_label_3
_geom_angle
_geom_angle_site_symmetry_1
_geom_angle_site_symmetry_3
S9 Nd1 S9 135.50(3) . 6_465
S9 Nd1 S7 130.21(9) . .
S9 Nd1 S7 84.24(8) 6_465 .
S9 Nd1 S3 82.18(9) . .
S9 Nd1 S3 81.21(9) 6_465 .
S7 Nd1 S3 142.50(8) . .
S9 Nd1 S4 82.53(8) . .
S9 Nd1 S4 80.82(8) 6_465 .
S7 Nd1 S4 75.32(8) . .
S3 Nd1 S4 135.08(8) . .
S9 Nd1 S10 82.30(7) . .
S9 Nd1 S10 136.22(10) 6_465 .
S7 Nd1 S10 82.49(7) . .
S3 Nd1 S10 84.52(10) . .
S4 Nd1 S10 134.41(11) . .
S9 Nd1 Nd2 123.46(7) . .
S9 Nd1 Nd2 100.75(6) 6_465 .
S7 Nd1 Nd2 44.00(5) . .
S3 Nd1 Nd2 105.62(6) . .
S4 Nd1 Nd2 118.02(6) . .
S10 Nd1 Nd2 44.603(13) . .
S9 Nd1 Nd2 43.52(6) . 7
S9 Nd1 Nd2 146.14(7) 6_465 7
S7 Nd1 Nd2 122.32(6) . 7
S3 Nd1 Nd2 64.94(6) . 7
S4 Nd1 Nd2 123.41(6) . 7
S10 Nd1 Nd2 43.874(12) . 7
Nd2 Nd1 Nd2 88.458(19) . 7
S9 Nd1 Nd3 163.79(7) . .
S9 Nd1 Nd3 43.16(6) 6_465 .
S7 Nd1 Nd3 42.20(6) . .
S3 Nd1 Nd3 111.06(6) . .
S4 Nd1 Nd3 81.41(6) . .
S10 Nd1 Nd3 107.57(2) . .
Nd2 Nd1 Nd3 63.439(16) . .
Nd2 Nd1 Nd3 150.13(2) 7 .
S7 Nd2 S9 137.67(9) . 7
S7 Nd2 S10 84.43(7) . .
S9 Nd2 S10 83.16(7) 7 .
S7 Nd2 S8 133.56(9) . 7_455
S9 Nd2 S8 81.69(8) 7 7_455
S10 Nd2 S8 132.81(10) . 7_455
S7 Nd2 S4 83.71(8) . 3_654
S9 Nd2 S4 81.01(9) 7 3_654
S10 Nd2 S4 140.92(12) . 3_654
S8 Nd2 S4 79.58(9) 7_455 3_654
S7 Nd2 S6 82.68(9) . 7_455
S9 Nd2 S6 135.97(9) 7 7_455
S10 Nd2 S6 85.21(11) . 7_455
S8 Nd2 S6 75.73(9) 7_455 7_455
S4 Nd2 S6 129.69(10) 3_654 7_455
S7 Nd2 Nd1 44.54(6) . .
S9 Nd2 Nd1 127.72(6) 7 .
S10 Nd2 Nd1 46.230(15) . .
S8 Nd2 Nd1 139.03(7) 7_455 .
S4 Nd2 Nd1 127.41(6) 3_654 .
S6 Nd2 Nd1 63.30(7) 7_455 .
S7 Nd2 Nd1 127.58(6) . 7
S9 Nd2 Nd1 42.87(6) 7 7
S10 Nd2 Nd1 45.458(15) . 7
S8 Nd2 Nd1 97.50(6) 7_455 7
S4 Nd2 Nd1 122.99(6) 3_654 7
S6 Nd2 Nd1 103.34(7) 7_455 7
Nd1 Nd2 Nd1 91.331(18) . 7
S7 Nd3 S8 84.39(9) . 6_475
S7 Nd3 S9 85.09(8) . 6_465
S8 Nd3 S9 82.27(8) 6_475 6_465
S7 Nd3 S2 88.06(8) . 3_654
S8 Nd3 S2 134.81(9) 6_475 3_654
S9 Nd3 S2 141.34(9) 6_465 3_654
S7 Nd3 S2 136.45(9) . 6_475
S8 Nd3 S2 75.86(9) 6_475 6_475
S9 Nd3 S2 128.80(8) 6_465 6_475
S2 Nd3 S2 79.65(9) 3_654 6_475
S7 Nd3 S1 138.56(9) . .
S8 Nd3 S1 131.59(9) 6_475 .
S9 Nd3 S1 81.37(9) 6_465 .
S2 Nd3 S1 78.98(8) 3_654 .
S2 Nd3 S1 79.86(8) 6_475 .
S7 Nd3 Nd1 43.13(6) . .
S8 Nd3 Nd1 88.67(6) 6_475 .
S9 Nd3 Nd1 43.09(6) 6_465 .
S2 Nd3 Nd1 114.80(6) 3_654 .
S2 Nd3 Nd1 164.06(6) 6_475 .
S1 Nd3 Nd1 108.58(6) . .
S8 Nd4 S8 140.71(3) 6_475 .
S8 Nd4 S3 86.49(9) 6_475 1_565
S8 Nd4 S3 80.68(9) . 1_565
S8 Nd4 S4 79.86(8) 6_475 .
S8 Nd4 S4 86.97(8) . .
S3 Nd4 S4 140.71(8) 1_565 .
S8 Nd4 S7 82.25(9) 6_475 .
S8 Nd4 S7 129.23(9) . .
S3 Nd4 S7 140.48(8) 1_565 .
S4 Nd4 S7 73.93(8) . .
S8 Nd4 S6 141.39(9) 6_475 .
S8 Nd4 S6 74.90(9) . .
S3 Nd4 S6 86.49(9) 1_565 .
S4 Nd4 S6 125.98(9) . .
S7 Nd4 S6 79.41(8) . .
S8 Nd4 S2 69.15(8) 6_475 .
S8 Nd4 S2 71.59(8) . .
S3 Nd4 S2 68.38(7) 1_565 .
S4 Nd4 S2 72.33(8) . .
S7 Nd4 S2 138.78(8) . .
S6 Nd4 S2 140.64(8) . .
S4 In1 S6 114.32(11) . 4_465
S4 In1 S5 108.76(14) . .
S6 In1 S5 110.87(9) 4_465 .
S4 In1 S3 105.66(10) . 6_565
S6 In1 S3 111.71(11) 4_465 6_565
S5 In1 S3 104.99(9) . 6_565
S2 Sb1 S1 97.97(9) 6_475 .
S2 Sb1 S1 91.37(10) 6_475 7_465
S1 Sb1 S1 84.21(11) . 7_465
S2 Sb1 S3 77.91(9) 6_475 6_465
S1 Sb1 S3 81.40(9) . 6_465
S1 Sb1 S3 160.62(9) 7_465 6_465
Sb1 S1 Sb1 94.69(10) . 7_465
Sb1 S1 Nd3 89.62(9) . .
Sb1 S1 Nd3 91.87(9) 7_465 .
Sb1 S2 Nd3 97.57(10) 6_575 4_465
Sb1 S2 Nd3 90.36(9) 6_575 6_575
Nd3 S2 Nd3 99.95(9) 4_465 6_575
Sb1 S2 Nd4 102.42(10) 6_575 .
Nd3 S2 Nd4 155.01(10) 4_465 .
Nd3 S2 Nd4 94.81(8) 6_575 .
In1 S3 Nd1 94.93(9) 6_465 .
In1 S3 Nd4 99.45(10) 6_465 1_545
Nd1 S3 Nd4 149.87(12) . 1_545
In1 S3 Sb1 100.62(10) 6_465 6_565
Nd1 S3 Sb1 105.60(9) . 6_565
Nd4 S3 Sb1 97.61(9) 1_545 6_565
In1 S4 Nd2 116.41(10) . 4_465
In1 S4 Nd1 116.99(11) . .
Nd2 S4 Nd1 97.09(9) 4_465 .
In1 S4 Nd4 119.86(11) . .
Nd2 S4 Nd4 97.54(9) 4_465 .
Nd1 S4 Nd4 105.06(9) . .
In1 S5 In1 111.2(2) . 8_775
In1 S6 Nd2 134.29(14) 3_654 7_565
In1 S6 Nd4 94.17(11) 3_654 .
Nd2 S6 Nd4 94.07(10) 7_565 .
Nd3 S7 Nd2 100.43(9) . .
Nd3 S7 Nd1 94.67(9) . .
Nd2 S7 Nd1 91.46(9) . .
Nd3 S7 Nd4 94.29(8) . .
Nd2 S7 Nd4 156.50(11) . .
Nd1 S7 Nd4 105.59(8) . .
Nd4 S8 Nd3 96.48(9) 6_575 6_575
Nd4 S8 Nd4 149.00(12) 6_575 .
Nd3 S8 Nd4 105.21(10) 6_575 .
Nd4 S8 Nd2 100.35(10) 6_575 7_565
Nd3 S8 Nd2 98.16(9) 6_575 7_565
Nd4 S8 Nd2 98.22(9) . 7_565
Nd1 S9 Nd2 93.61(9) . 7
Nd1 S9 Nd1 154.32(12) . 6_565
Nd2 S9 Nd1 98.93(10) 7 6_565
Nd1 S9 Nd3 106.72(10) . 6_565
Nd2 S9 Nd3 97.71(10) 7 6_565
Nd1 S9 Nd3 93.75(9) 6_565 6_565
Nd2 S10 Nd2 177.88(19) . 7
Nd2 S10 Nd1 90.67(2) . 7
Nd2 S10 Nd1 89.17(2) 7 7
Nd2 S10 Nd1 89.17(2) . .
Nd2 S10 Nd1 90.67(2) 7 .
Nd1 S10 Nd1 171.08(19) 7 .

loop_
_geom_bond_atom_site_label_1
_geom_bond_atom_site_label_2
_geom_bond_distance
_geom_bond_site_symmetry_2
Nd1 S9 2.780(3) .
Nd1 S9 2.819(3) 6_465
Nd1 S7 2.824(3) .
Nd1 S3 2.839(3) .
Nd1 S4 2.859(3) .
Nd1 S10 2.9073(7) .
Nd2 S7 2.798(3) .
Nd2 S9 2.814(3) 7
Nd2 S10 2.827(3) .
Nd2 S8 2.829(3) 7_455
Nd2 S4 2.853(3) 3_654
Nd2 S6 2.857(3) 7_455
Nd3 S7 2.775(3) .
Nd3 S8 2.788(3) 6_475
Nd3 S9 2.823(3) 6_465
Nd3 S2 2.839(3) 3_654
Nd3 S2 2.872(3) 6_475
Nd3 S1 2.879(3) .
Nd4 S8 2.785(3) 6_475
Nd4 S8 2.789(3) .
Nd4 S3 2.877(3) 1_565
Nd4 S4 2.880(3) .
Nd4 S7 2.895(3) .
Nd4 S6 2.947(3) .
Nd4 S2 3.141(3) .
In1 S4 2.433(3) .
In1 S6 2.439(3) 4_465
In1 S5 2.453(3) .
In1 S3 2.476(3) 6_565
Sb1 S2 2.431(3) 6_475
Sb1 S1 2.461(3) .
Sb1 S1 2.646(3) 7_465
Sb1 S3 2.924(3) 6_465
S1 Sb1 2.646(3) 7_465
S2 Sb1 2.431(3) 6_575
S2 Nd3 2.839(3) 4_465
S2 Nd3 2.872(3) 6_575
S3 In1 2.476(3) 6_465
S3 Nd4 2.877(3) 1_545
S3 Sb1 2.925(3) 6_565
S4 Nd2 2.853(3) 4_465
S5 In1 2.453(3) 8_775
S6 In1 2.439(3) 3_654
S6 Nd2 2.857(3) 7_565
S8 Nd4 2.785(3) 6_575
S8 Nd3 2.788(3) 6_575
S8 Nd2 2.829(3) 7_565
S9 Nd2 2.814(3) 7
S9 Nd1 2.819(3) 6_565
S9 Nd3 2.823(3) 6_565
S10 Nd2 2.827(3) 7
S10 Nd1 2.9073(7) 7
